data_7718091
loop_
_publ_author_name
'Seuffert, Marcel T.'
'Sedykh, Alexander E.'
'Sch&#xe4;fer, Thomas C'
'Becker, Jonathan'
'M&#xfc;ller-Buschbaum, Klaus'

_publ_section_title
;
 Homoleptic coordination polymers and complexes of transition metals with
 2-(1,2,4-1<i>H</i>-triazol-3-yl) pyridine and tuning towards white-light
 emission.
;
_journal_issue 12
_journal_name_full 'Dalton transactions (Cambridge, England : 2003)'
_journal_page_first 5075
_journal_page_last 5090
_journal_paper_doi 10.1039/d4dt03149k
_journal_volume 54
_journal_year 2025
_chemical_formula_moiety 'C7 H5 Cl Cu2 N4'
_chemical_formula_sum 'C7 H5 Cl Cu2 N4'
_chemical_formula_weight 307.68
_space_group_crystal_system monoclinic
_space_group_IT_number 9
_space_group_name_Hall 'C -2yc'
_space_group_name_H-M_alt 'C 1 c 1'
_atom_sites_solution_hydrogens geom
_atom_sites_solution_primary dual
_atom_sites_solution_secondary difmap
_audit_creation_method SHELXL-2018/3
_audit_update_record
;
2025-01-23 deposited with the CCDC.	2025-02-18 downloaded from the CCDC.
;
_cell_angle_alpha 90
_cell_angle_beta 96.097(2)
_cell_angle_gamma 90
_cell_formula_units_Z 4
_cell_length_a 3.70570(10)
_cell_length_b 24.0134(8)
_cell_length_c 9.9578(4)
_cell_measurement_reflns_used 7360
_cell_measurement_temperature 100(2)
_cell_measurement_theta_max 30.84
_cell_measurement_theta_min 2.67
_cell_volume 881.10(5)
_computing_cell_refinement 'SAINT v8.40b (Bruker AXS Inc., 2019)'
_computing_data_collection 'APEX4 v2021.4-0 (Bruker AXS Inc., 2021)'
_computing_data_reduction 'SAINT v8.40b (Bruker AXS Inc., 2019)'
_computing_molecular_graphics shelXle
_computing_publication_material 'SHELXL-2018/3 (Sheldrick, 2018)'
_computing_structure_refinement 'SHELXL-2018/3 (Sheldrick, 2018)'
_computing_structure_solution 'SHELXT 2018/2 (Sheldrick, 2018)'
_diffrn_ambient_temperature 100(2)
_diffrn_detector_area_resol_mean 7.4
_diffrn_measured_fraction_theta_full 0.999
_diffrn_measured_fraction_theta_max 0.999
_diffrn_measurement_device_type 'Bruker PHOTON III C14'
_diffrn_measurement_method '\f and \w scans'
_diffrn_radiation_monochromator 'Incoatec I\mS multilayer optics'
_diffrn_radiation_source 'I\mS micro-focus sealed tube'
_diffrn_radiation_type MoK\a
_diffrn_radiation_wavelength 0.71073
_diffrn_reflns_av_R_equivalents 0.0664
_diffrn_reflns_av_unetI/netI 0.0536
_diffrn_reflns_Laue_measured_fraction_full 0.999
_diffrn_reflns_Laue_measured_fraction_max 0.999
_diffrn_reflns_limit_h_max 5
_diffrn_reflns_limit_h_min -5
_diffrn_reflns_limit_k_max 31
_diffrn_reflns_limit_k_min -34
_diffrn_reflns_limit_l_max 14
_diffrn_reflns_limit_l_min -14
_diffrn_reflns_number 16153
_diffrn_reflns_point_group_measured_fraction_full 0.999
_diffrn_reflns_point_group_measured_fraction_max 0.984
_diffrn_reflns_theta_full 25.242
_diffrn_reflns_theta_max 31.013
_diffrn_reflns_theta_min 2.666
_diffrn_source 'I\mS micro-focus sealed tube, multilayer optics'
_exptl_absorpt_coefficient_mu 5.085
_exptl_absorpt_correction_T_max 0.2889
_exptl_absorpt_correction_T_min 0.1728
_exptl_absorpt_correction_type multi-scan
_exptl_absorpt_process_details SADABS-2016/2
_exptl_crystal_colour yellow
_exptl_crystal_density_diffrn 2.319
_exptl_crystal_density_method 'not measured'
_exptl_crystal_description needle
_exptl_crystal_F_000 600
_exptl_crystal_size_max 0.844
_exptl_crystal_size_mid 0.152
_exptl_crystal_size_min 0.098
_refine_diff_density_max 0.410
_refine_diff_density_min -0.512
_refine_diff_density_rms 0.112
_refine_ls_abs_structure_details
;
 Refined as an inversion twin.
;
_refine_ls_abs_structure_Flack 0.163(16)
_refine_ls_extinction_method none
_refine_ls_goodness_of_fit_ref 1.030
_refine_ls_hydrogen_treatment constr
_refine_ls_matrix_type full
_refine_ls_number_parameters 128
_refine_ls_number_reflns 2785
_refine_ls_number_restraints 2
_refine_ls_restrained_S_all 1.030
_refine_ls_R_factor_all 0.0406
_refine_ls_R_factor_gt 0.0301
_refine_ls_shift/su_max 0.001
_refine_ls_shift/su_mean 0.000
_refine_ls_structure_factor_coef Fsqd
_refine_ls_weighting_details 'w=1/[\s^2^(Fo^2^)+(0.0121P)^2^] where P=(Fo^2^+2Fc^2^)/3'
_refine_ls_weighting_scheme calc
_refine_ls_wR_factor_gt 0.0462
_refine_ls_wR_factor_ref 0.0481
_reflns_Friedel_coverage 0.959
_reflns_Friedel_fraction_full 1.000
_reflns_Friedel_fraction_max 0.969
_reflns_number_gt 2500
_reflns_number_total 2785
_reflns_threshold_expression 'I > 2\s(I)'
_cod_data_source_file d4dt03149k2.cif
_cod_data_source_block poly_Cu2Cl(pt)
_cod_depositor_comments
;
The following automatic conversions were performed:

data item '_atom_sites_solution_secondary' value 'diffmap' was
changed to 'difmap'.

Automatic conversion script
Id: cif_fix_values 8170 2020-07-09 18:12:32Z antanas 

 Adding full bibliography for 7718082--7718095.cif.
;
_cod_original_sg_symbol_H-M 'C c'
_cod_database_code 7718091
_shelx_shelxl_version_number 2018/3
_shelx_space_group_comment
;
The symmetry employed for this shelxl refinement is uniquely defined
by the following loop, which should always be used as a source of
symmetry information in preference to the above space-group names.
They are only intended as comments.
;
_shelx_estimated_absorpt_t_min 0.099
_shelx_estimated_absorpt_t_max 0.636

loop_
_space_group_symop_operation_xyz
'x, y, z'
'x, -y, z+1/2'
'x+1/2, y+1/2, z'
'x+1/2, -y+1/2, z+1/2'

loop_
_atom_site_label
_atom_site_type_symbol
_atom_site_fract_x
_atom_site_fract_y
_atom_site_fract_z
_atom_site_U_iso_or_equiv
_atom_site_adp_type
_atom_site_occupancy
_atom_site_site_symmetry_order
_atom_site_calc_flag
_atom_site_refinement_flags_posn
_atom_site_refinement_flags_adp
_atom_site_refinement_flags_occupancy
_atom_site_disorder_assembly
_atom_site_disorder_group
Cu1 Cu 0.15728(10) 0.51832(2) 0.26693(5) 0.01105(11) Uani 1 1 d . . . . .
Cu2 Cu 0.32845(10) 0.38697(2) 0.29070(5) 0.01182(12) Uani 1 1 d . . . . .
Cl3 Cl 0.8431(2) 0.35040(4) 0.18132(10) 0.01130(18) Uani 1 1 d . . . . .
N1_1 N 1.0528(9) 0.39017(13) 0.7432(3) 0.0110(7) Uani 1 1 d . . . . .
C2_1 C 0.8630(10) 0.38060(16) 0.6225(4) 0.0096(8) Uani 1 1 d . . . . .
C3_1 C 0.7828(11) 0.32755(16) 0.5733(4) 0.0127(8) Uani 1 1 d . . . . .
H3_1 H 0.649565 0.322345 0.487312 0.015 Uiso 1 1 calc R U . . .
C4_1 C 0.9015(11) 0.28223(16) 0.6523(4) 0.0158(9) Uani 1 1 d . . . . .
H4_1 H 0.852312 0.245347 0.621049 0.019 Uiso 1 1 calc R U . . .
C5_1 C 1.0928(11) 0.29155(17) 0.7774(4) 0.0160(9) Uani 1 1 d . . . . .
H5_1 H 1.173939 0.261163 0.833779 0.019 Uiso 1 1 calc R U . . .
C6_1 C 1.1644(11) 0.34595(17) 0.8191(4) 0.0135(8) Uani 1 1 d . . . . .
H6_1 H 1.297398 0.352141 0.904743 0.016 Uiso 1 1 calc R U . . .
C7_1 C 0.7412(10) 0.43131(16) 0.5501(4) 0.0078(7) Uani 1 1 d . . . . .
N8_1 N 0.5273(8) 0.43531(13) 0.4343(3) 0.0084(6) Uani 1 1 d . . . . .
N9_1 N 0.4782(9) 0.49210(13) 0.4115(3) 0.0092(7) Uani 1 1 d . . . . .
C10_1 C 0.6660(11) 0.51776(16) 0.5137(4) 0.0100(7) Uani 1 1 d . . . . .
H10_1 H 0.680769 0.557099 0.522769 0.012 Uiso 1 1 calc R U . . .
N11_1 N 0.8330(9) 0.48200(13) 0.6029(3) 0.0087(6) Uani 1 1 d . . . . .

loop_
_atom_site_aniso_label
_atom_site_aniso_U_11
_atom_site_aniso_U_22
_atom_site_aniso_U_33
_atom_site_aniso_U_23
_atom_site_aniso_U_13
_atom_site_aniso_U_12
Cu1 0.0096(2) 0.0159(2) 0.0069(2) 0.0026(2) -0.00291(17) 0.0009(2)
Cu2 0.0140(2) 0.0112(2) 0.0093(2) -0.0013(2) -0.00334(18) -0.0029(2)
Cl3 0.0090(4) 0.0112(4) 0.0133(4) -0.0036(3) -0.0007(3) -0.0011(3)
N1_1 0.0128(17) 0.0112(15) 0.0086(16) 0.0020(12) -0.0013(13) 0.0013(12)
C2_1 0.0090(19) 0.0112(19) 0.0084(18) 0.0012(14) 0.0005(15) 0.0002(14)
C3_1 0.016(2) 0.0098(18) 0.0111(18) -0.0019(15) -0.0016(15) -0.0013(15)
C4_1 0.020(2) 0.0090(18) 0.019(2) -0.0017(16) 0.0035(17) -0.0008(16)
C5_1 0.017(2) 0.013(2) 0.017(2) 0.0081(16) 0.0021(19) 0.0022(16)
C6_1 0.0116(18) 0.016(2) 0.0124(18) 0.0033(15) -0.0017(15) 0.0008(16)
C7_1 0.0070(16) 0.0104(17) 0.0063(19) 0.0003(14) 0.0015(14) -0.0001(13)
N8_1 0.0075(15) 0.0083(15) 0.0091(15) -0.0014(11) -0.0008(12) 0.0011(12)
N9_1 0.0086(15) 0.0067(16) 0.0117(17) -0.0003(12) -0.0009(13) 0.0004(13)
C10_1 0.0117(17) 0.0092(17) 0.0089(17) -0.0014(16) 0.0008(14) 0.0030(16)
N11_1 0.0098(15) 0.0081(16) 0.0077(15) 0.0003(12) -0.0010(12) 0.0009(13)

loop_
_atom_type_symbol
_atom_type_description
_atom_type_scat_dispersion_real
_atom_type_scat_dispersion_imag
_atom_type_scat_source
C C 0.0033 0.0016 'International Tables Vol C Tables 4.2.6.8 and 6.1.1.4'
H H 0.0000 0.0000 'International Tables Vol C Tables 4.2.6.8 and 6.1.1.4'
N N 0.0061 0.0033 'International Tables Vol C Tables 4.2.6.8 and 6.1.1.4'
Cl Cl 0.1484 0.1585 'International Tables Vol C Tables 4.2.6.8 and 6.1.1.4'
Cu Cu 0.3201 1.2651 'International Tables Vol C Tables 4.2.6.8 and 6.1.1.4'

loop_
_geom_angle_atom_site_label_1
_geom_angle_atom_site_label_2
_geom_angle_atom_site_label_3
_geom_angle
_geom_angle_site_symmetry_1
_geom_angle_site_symmetry_3
_geom_angle_publ_flag
N9_1 Cu1 N11_1 159.85(14) . 2_464 ?
N9_1 Cu1 N1_1 119.91(13) . 2_464 ?
N11_1 Cu1 N1_1 80.15(13) 2_464 2_464 ?
N8_1 Cu2 Cl3 147.32(10) . 1_455 ?
N8_1 Cu2 Cl3 106.91(10) . . ?
Cl3 Cu2 Cl3 105.77(4) 1_455 . ?
Cu2 Cl3 Cu2 105.78(4) 1_655 . ?
C6_1 N1_1 C2_1 117.9(3) . . ?
C6_1 N1_1 Cu1 132.6(3) . 2_665 ?
C2_1 N1_1 Cu1 109.2(2) . 2_665 ?
N1_1 C2_1 C3_1 123.0(4) . . ?
N1_1 C2_1 C7_1 113.8(3) . . ?
C3_1 C2_1 C7_1 123.2(3) . . ?
C2_1 C3_1 C4_1 118.5(4) . . ?
C2_1 C3_1 H3_1 120.7 . . ?
C4_1 C3_1 H3_1 120.7 . . ?
C5_1 C4_1 C3_1 119.0(4) . . ?
C5_1 C4_1 H4_1 120.5 . . ?
C3_1 C4_1 H4_1 120.5 . . ?
C4_1 C5_1 C6_1 119.0(4) . . ?
C4_1 C5_1 H5_1 120.5 . . ?
C6_1 C5_1 H5_1 120.5 . . ?
N1_1 C6_1 C5_1 122.5(4) . . ?
N1_1 C6_1 H6_1 118.7 . . ?
C5_1 C6_1 H6_1 118.7 . . ?
N8_1 C7_1 N11_1 111.9(3) . . ?
N8_1 C7_1 C2_1 127.7(4) . . ?
N11_1 C7_1 C2_1 120.3(3) . . ?
C7_1 N8_1 N9_1 105.5(3) . . ?
C7_1 N8_1 Cu2 138.2(3) . . ?
N9_1 N8_1 Cu2 115.9(2) . . ?
C10_1 N9_1 N8_1 106.4(3) . . ?
C10_1 N9_1 Cu1 132.3(3) . . ?
N8_1 N9_1 Cu1 121.0(2) . . ?
N9_1 C10_1 N11_1 112.3(3) . . ?
N9_1 C10_1 H10_1 123.8 . . ?
N11_1 C10_1 H10_1 123.8 . . ?
C10_1 N11_1 C7_1 103.9(3) . . ?
C10_1 N11_1 Cu1 140.3(3) . 2_665 ?
C7_1 N11_1 Cu1 115.8(2) . 2_665 ?

loop_
_geom_bond_atom_site_label_1
_geom_bond_atom_site_label_2
_geom_bond_distance
_geom_bond_site_symmetry_2
_geom_bond_publ_flag
Cu1 N9_1 1.876(3) . ?
Cu1 N11_1 1.922(3) 2_464 ?
Cu1 N1_1 2.239(3) 2_464 ?
Cu2 N8_1 1.926(3) . ?
Cu2 Cl3 2.1857(10) 1_455 ?
Cu2 Cl3 2.4568(11) . ?
N1_1 C6_1 1.343(5) . ?
N1_1 C2_1 1.346(5) . ?
C2_1 C3_1 1.386(5) . ?
C2_1 C7_1 1.462(5) . ?
C3_1 C4_1 1.387(6) . ?
C3_1 H3_1 0.9500 . ?
C4_1 C5_1 1.384(6) . ?
C4_1 H4_1 0.9500 . ?
C5_1 C6_1 1.388(6) . ?
C5_1 H5_1 0.9500 . ?
C6_1 H6_1 0.9500 . ?
C7_1 N8_1 1.331(5) . ?
C7_1 N11_1 1.355(5) . ?
N8_1 N9_1 1.391(4) . ?
N9_1 C10_1 1.323(5) . ?
C10_1 N11_1 1.339(5) . ?
C10_1 H10_1 0.9500 . ?
